data_2019194
loop_
_publ_author_name
'Shi, Yao-Cheng'
'Duan, Hong-Yang'

_publ_section_title
;
 Two seven-membered heterocycles with 1,2-diaza ring N atoms:
 3,5,7-triphenyl-1,2-diazacyclohepta-1(7),2-diene and
 3,7-bis(2-hydroxyphenyl)-5-phenyl-1,2-diazacyclohepta-1(7),2-diene
;
_journal_coeditor_code SK3507
_journal_issue 10
_journal_name_full 'Acta Crystallographica Section C'
_journal_page_first 1177
_journal_page_last 1180
_journal_paper_doi 10.1107/S0108270113023792
_journal_volume 69
_journal_year 2013
_chemical_formula_iupac 'C23 H20 N2 O2'
_chemical_formula_moiety 'C23 H20 N2 O2'
_chemical_formula_sum 'Ct H20 N2 O2 wo23'
_chemical_formula_weight 356.41
_chemical_name_systematic
;
3,7-bis(2-hydroxyphenyl)-5-phenyl-1,2-diazacyclohepta-1(7),2-diene
;
_space_group_IT_number 15
_space_group_name_Hall '-C 2yc'
_symmetry_cell_setting monoclinic
_symmetry_space_group_name_Hall '-C 2yc'
_symmetry_space_group_name_H-M 'C 1 2/c 1'
_atom_sites_solution_hydrogens geom
_atom_sites_solution_primary direct
_atom_sites_solution_secondary difmap
_audit_creation_method SHELXL97
_cell_angle_alpha 90.00
_cell_angle_beta 119.256(3)
_cell_angle_gamma 90.00
_cell_formula_units_Z 8
_cell_length_a 23.9715(14)
_cell_length_b 9.5669(16)
_cell_length_c 18.2303(12)
_cell_measurement_reflns_used 1649
_cell_measurement_temperature 296
_cell_measurement_theta_max 25.02
_cell_measurement_theta_min 1.95
_cell_volume 3647.5(7)
_computing_cell_refinement 'SAINT (Bruker, 2009)'
_computing_data_collection 'APEX2 (Bruker, 2009)'
_computing_data_reduction 'SAINT (Bruker, 2009)'
_computing_molecular_graphics
;
PLATON (Spek, 2009) and WinGX (Farrugia, 2012)
;
_computing_publication_material 'publCIF (Westrip, 2010)'
_computing_structure_refinement 'SHELXTL (Sheldrick, 2008)'
_computing_structure_solution 'SIR2004 (Burla <i>et al.</i>, 2005)'
_diffrn_ambient_temperature 296
_diffrn_measured_fraction_theta_full 0.999
_diffrn_measured_fraction_theta_max 0.999
_diffrn_measurement_device_type 'Bruker SMART APEX CCD area-detector'
_diffrn_measurement_method '\w and \f'
_diffrn_radiation_monochromator graphite
_diffrn_radiation_source 'fine-focus sealed tube'
_diffrn_radiation_type MoK\a
_diffrn_radiation_wavelength 0.71073
_diffrn_reflns_av_R_equivalents 0.0706
_diffrn_reflns_av_sigmaI/netI 0.0683
_diffrn_reflns_limit_h_max 28
_diffrn_reflns_limit_h_min -27
_diffrn_reflns_limit_k_max 11
_diffrn_reflns_limit_k_min -11
_diffrn_reflns_limit_l_max 21
_diffrn_reflns_limit_l_min -21
_diffrn_reflns_number 12998
_diffrn_reflns_theta_full 25.02
_diffrn_reflns_theta_max 25.02
_diffrn_reflns_theta_min 1.95
_exptl_absorpt_coefficient_mu 0.084
_exptl_absorpt_correction_T_max 0.972
_exptl_absorpt_correction_T_min 0.967
_exptl_absorpt_correction_type multi-scan
_exptl_absorpt_process_details '(SADABS; Sheldrick, 2004)'
_exptl_crystal_colour yellow
_exptl_crystal_density_diffrn 1.298
_exptl_crystal_density_method 'not measured'
_exptl_crystal_description block
_exptl_crystal_F_000 1504
_exptl_crystal_size_max 0.30
_exptl_crystal_size_mid 0.28
_exptl_crystal_size_min 0.26
_refine_diff_density_max 0.132
_refine_diff_density_min -0.135
_refine_ls_extinction_coef 0.0014(2)
_refine_ls_extinction_expression Fc^*^=kFc[1+0.001xFc^2^\l^3^/sin(2\q)]^-1/4^
_refine_ls_extinction_method 'SHELXL97 (Sheldrick, 2008)'
_refine_ls_goodness_of_fit_ref 0.963
_refine_ls_hydrogen_treatment mixed
_refine_ls_matrix_type full
_refine_ls_number_parameters 253
_refine_ls_number_reflns 3224
_refine_ls_number_restraints 0
_refine_ls_restrained_S_all 0.963
_refine_ls_R_factor_all 0.1186
_refine_ls_R_factor_gt 0.0450
_refine_ls_shift/su_max 0.000
_refine_ls_shift/su_mean 0.000
_refine_ls_structure_factor_coef Fsqd
_refine_ls_weighting_details 'calc w = 1/[\s^2^(Fo^2^)+(0.0426P)^2^+0.0000P] where P=(Fo^2^+2Fc^2^)/3'
_refine_ls_weighting_scheme calc
_refine_ls_wR_factor_gt 0.0862
_refine_ls_wR_factor_ref 0.1093
_reflns_number_gt 1647
_reflns_number_total 3224
_reflns_threshold_expression I>2\s(I)
_cod_data_source_file sk3507.cif
_cod_data_source_block II
_cod_original_sg_symbol_H-M 'C 2/c'
_cod_original_formula_sum 'Ctwo23 H20 N2 O2'
_cod_database_code 2019194

loop_
_symmetry_equiv_pos_as_xyz
'x, y, z'
'-x, y, -z+1/2'
'x+1/2, y+1/2, z'
'-x+1/2, y+1/2, -z+1/2'
'-x, -y, -z'
'x, -y, z-1/2'
'-x+1/2, -y+1/2, -z'
'x+1/2, -y+1/2, z-1/2'

loop_
_atom_site_type_symbol
_atom_site_label
_atom_site_fract_x
_atom_site_fract_y
_atom_site_fract_z
_atom_site_U_iso_or_equiv
_atom_site_adp_type
_atom_site_calc_flag
_atom_site_refinement_flags
_atom_site_occupancy
_atom_site_symmetry_multiplicity
C C1 0.37760(14) 0.7121(3) 0.13321(16) 0.0607(7) Uani d . 1 1
C C2 0.42387(14) 0.8122(4) 0.14804(18) 0.0827(10) Uani d . 1 1
H H2 0.4647 0.7840 0.1606 0.099 Uiso calc R 1 1
C C3 0.41027(18) 0.9513(4) 0.14444(19) 0.0923(11) Uani d . 1 1
H H3 0.4421 1.0168 0.1552 0.111 Uiso calc R 1 1
C C4 0.34995(17) 0.9960(3) 0.12501(17) 0.0795(9) Uani d . 1 1
H H4 0.3406 1.0909 0.1217 0.095 Uiso calc R 1 1
C C5 0.30379(13) 0.8978(3) 0.11052(14) 0.0595(7) Uani d . 1 1
H H5 0.2631 0.9280 0.0973 0.071 Uiso calc R 1 1
C C6 0.31590(12) 0.7540(3) 0.11501(14) 0.0500(6) Uani d . 1 1
C C7 0.26667(11) 0.6507(3) 0.10285(13) 0.0450(6) Uani d . 1 1
C C8 0.20110(11) 0.6912(2) 0.08683(14) 0.0479(6) Uani d . 1 1
H H8A 0.1692 0.6360 0.0408 0.058 Uiso calc R 1 1
H H8B 0.1933 0.7890 0.0709 0.058 Uiso calc R 1 1
C C9 0.19542(10) 0.6666(2) 0.16681(14) 0.0420(6) Uani d . 1 1
H H9 0.2233 0.7356 0.2084 0.050 Uiso calc R 1 1
C C10 0.12857(11) 0.6920(2) 0.15289(15) 0.0415(6) Uani d . 1 1
C C11 0.12080(12) 0.7586(2) 0.21469(16) 0.0545(7) Uani d . 1 1
H H11 0.1567 0.7863 0.2641 0.065 Uiso calc R 1 1
C C12 0.06055(14) 0.7850(3) 0.20441(19) 0.0654(8) Uani d . 1 1
H H12 0.0564 0.8293 0.2469 0.079 Uiso calc R 1 1
C C13 0.00712(14) 0.7458(3) 0.1318(2) 0.0647(8) Uani d . 1 1
H H13 -0.0334 0.7644 0.1245 0.078 Uiso calc R 1 1
C C14 0.01365(13) 0.6789(3) 0.06980(17) 0.0626(7) Uani d . 1 1
H H14 -0.0226 0.6514 0.0207 0.075 Uiso calc R 1 1
C C15 0.07382(13) 0.6522(2) 0.07994(17) 0.0576(7) Uani d . 1 1
H H15 0.0776 0.6070 0.0374 0.069 Uiso calc R 1 1
C C16 0.22259(11) 0.5200(2) 0.20419(13) 0.0451(6) Uani d . 1 1
H H16A 0.2685 0.5272 0.2400 0.054 Uiso calc R 1 1
H H16B 0.2044 0.4902 0.2389 0.054 Uiso calc R 1 1
C C17 0.20836(11) 0.4110(2) 0.13753(14) 0.0435(6) Uani d . 1 1
C C18 0.16451(11) 0.2931(2) 0.12071(14) 0.0425(6) Uani d . 1 1
C C19 0.12935(11) 0.2789(2) 0.16312(15) 0.0523(7) Uani d . 1 1
H H19 0.1327 0.3478 0.2011 0.063 Uiso calc R 1 1
C C20 0.09007(12) 0.1661(3) 0.15024(16) 0.0640(7) Uani d . 1 1
H H20 0.0677 0.1584 0.1798 0.077 Uiso calc R 1 1
C C21 0.08399(13) 0.0638(3) 0.09293(17) 0.0646(8) Uani d . 1 1
H H21 0.0576 -0.0128 0.0841 0.077 Uiso calc R 1 1
C C22 0.11670(13) 0.0752(3) 0.04939(17) 0.0648(8) Uani d . 1 1
H H22 0.1119 0.0066 0.0106 0.078 Uiso calc R 1 1
C C23 0.15679(12) 0.1872(2) 0.06208(16) 0.0535(7) Uani d . 1 1
H H1O 0.3599(15) 0.519(3) 0.1286(18) 0.105(12) Uiso d . 1 1
H H2O 0.2146(13) 0.272(3) 0.0362(18) 0.098(10) Uiso d . 1 1
N N1 0.28238(9) 0.5199(2) 0.10805(12) 0.0511(5) Uani d . 1 1
N N2 0.23654(9) 0.41738(19) 0.09215(12) 0.0506(5) Uani d . 1 1
O O1 0.39492(9) 0.5766(3) 0.13736(12) 0.0776(6) Uani d . 1 1
O O2 0.18745(11) 0.1904(2) 0.01661(13) 0.0808(6) Uani d . 1 1

loop_
_atom_site_aniso_label
_atom_site_aniso_U_11
_atom_site_aniso_U_22
_atom_site_aniso_U_33
_atom_site_aniso_U_12
_atom_site_aniso_U_13
_atom_site_aniso_U_23
C1 0.058(2) 0.080(2) 0.0454(18) -0.0123(17) 0.0258(15) 0.0017(14)
C2 0.061(2) 0.113(3) 0.070(2) -0.027(2) 0.0293(17) -0.0015(19)
C3 0.093(3) 0.111(3) 0.073(2) -0.057(2) 0.040(2) -0.014(2)
C4 0.106(3) 0.077(2) 0.064(2) -0.033(2) 0.048(2) -0.0091(16)
C5 0.072(2) 0.0653(18) 0.0450(17) -0.0161(16) 0.0318(15) -0.0030(13)
C6 0.0528(18) 0.0622(16) 0.0366(16) -0.0098(14) 0.0232(14) -0.0013(12)
C7 0.0452(17) 0.0569(16) 0.0330(15) -0.0032(13) 0.0191(13) -0.0001(12)
C8 0.0475(16) 0.0485(14) 0.0474(16) -0.0001(12) 0.0229(13) 0.0071(11)
C9 0.0419(15) 0.0406(13) 0.0412(15) -0.0041(11) 0.0186(12) -0.0032(11)
C10 0.0382(15) 0.0380(13) 0.0462(16) -0.0021(11) 0.0190(13) 0.0007(11)
C11 0.0516(18) 0.0677(16) 0.0495(17) -0.0051(13) 0.0288(15) -0.0052(13)
C12 0.065(2) 0.0805(19) 0.070(2) -0.0008(16) 0.0474(19) -0.0015(16)
C13 0.054(2) 0.0690(18) 0.083(2) 0.0010(15) 0.042(2) 0.0118(17)
C14 0.0443(18) 0.0701(18) 0.065(2) -0.0063(14) 0.0197(16) -0.0028(15)
C15 0.0498(18) 0.0599(16) 0.0629(19) -0.0030(14) 0.0274(16) -0.0118(14)
C16 0.0449(15) 0.0500(14) 0.0377(14) 0.0002(12) 0.0181(12) 0.0001(11)
C17 0.0422(16) 0.0469(14) 0.0406(15) 0.0086(12) 0.0195(13) 0.0044(11)
C18 0.0435(15) 0.0420(13) 0.0395(15) 0.0028(11) 0.0184(13) 0.0038(11)
C19 0.0556(18) 0.0541(15) 0.0464(17) -0.0047(13) 0.0242(15) 0.0023(12)
C20 0.067(2) 0.0693(18) 0.0589(19) -0.0088(16) 0.0328(16) 0.0064(15)
C21 0.064(2) 0.0550(17) 0.064(2) -0.0111(14) 0.0231(17) 0.0076(15)
C22 0.078(2) 0.0436(15) 0.069(2) -0.0040(15) 0.0328(17) -0.0041(14)
C23 0.0638(18) 0.0455(15) 0.0562(18) 0.0039(13) 0.0331(16) -0.0023(13)
N1 0.0500(14) 0.0574(13) 0.0521(14) -0.0032(12) 0.0300(11) -0.0019(11)
N2 0.0545(14) 0.0487(12) 0.0572(14) -0.0033(11) 0.0339(12) -0.0040(10)
O1 0.0528(14) 0.0947(16) 0.0912(16) 0.0010(13) 0.0398(12) 0.0054(12)
O2 0.1081(17) 0.0676(13) 0.1017(16) -0.0172(12) 0.0786(15) -0.0309(11)

loop_
_atom_type_symbol
_atom_type_description
_atom_type_scat_dispersion_real
_atom_type_scat_dispersion_imag
_atom_type_scat_source
C C 0.0033 0.0016 'International Tables Vol C Tables 4.2.6.8 and 6.1.1.4'
H H 0.0000 0.0000 'International Tables Vol C Tables 4.2.6.8 and 6.1.1.4'
N N 0.0061 0.0033 'International Tables Vol C Tables 4.2.6.8 and 6.1.1.4'
O O 0.0106 0.0060 'International Tables Vol C Tables 4.2.6.8 and 6.1.1.4'

loop_
_geom_angle_atom_site_label_1
_geom_angle_atom_site_label_2
_geom_angle_atom_site_label_3
_geom_angle
_geom_angle_publ_flag
O1 C1 C2 117.2(3) ?
O1 C1 C6 123.1(2) ?
C2 C1 C6 119.8(3) ?
C3 C2 C1 121.0(3) ?
C3 C2 H2 119.5 ?
C1 C2 H2 119.5 ?
C2 C3 C4 120.7(3) ?
C2 C3 H3 119.6 ?
C4 C3 H3 119.6 ?
C5 C4 C3 118.9(3) ?
C5 C4 H4 120.6 ?
C3 C4 H4 120.6 ?
C4 C5 C6 122.4(3) ?
C4 C5 H5 118.8 ?
C6 C5 H5 118.8 ?
C5 C6 C1 117.3(2) ?
C5 C6 C7 121.6(2) ?
C1 C6 C7 121.2(2) ?
N1 C7 C6 117.0(2) y
N1 C7 C8 120.1(2) y
C6 C7 C8 122.8(2) y
C7 C8 C9 110.07(18) ?
C7 C8 H8A 109.6 ?
C9 C8 H8A 109.6 ?
C7 C8 H8B 109.6 ?
C9 C8 H8B 109.6 ?
H8A C8 H8B 108.2 ?
C10 C9 C8 113.01(18) ?
C10 C9 C16 113.57(17) ?
C8 C9 C16 109.80(17) ?
C10 C9 H9 106.7 ?
C8 C9 H9 106.7 ?
C16 C9 H9 106.7 ?
C11 C10 C15 117.7(2) ?
C11 C10 C9 119.3(2) ?
C15 C10 C9 122.9(2) ?
C10 C11 C12 121.3(2) ?
C10 C11 H11 119.3 ?
C12 C11 H11 119.3 ?
C13 C12 C11 120.1(3) ?
C13 C12 H12 120.0 ?
C11 C12 H12 120.0 ?
C12 C13 C14 119.6(3) ?
C12 C13 H13 120.2 ?
C14 C13 H13 120.2 ?
C13 C14 C15 120.4(3) ?
C13 C14 H14 119.8 ?
C15 C14 H14 119.8 ?
C14 C15 C10 120.8(2) ?
C14 C15 H15 119.6 ?
C10 C15 H15 119.6 ?
C17 C16 C9 112.89(18) ?
C17 C16 H16A 109.0 ?
C9 C16 H16A 109.0 ?
C17 C16 H16B 109.0 ?
C9 C16 H16B 109.0 ?
H16A C16 H16B 107.8 ?
N2 C17 C18 116.4(2) y
N2 C17 C16 119.8(2) y
C18 C17 C16 123.8(2) y
C19 C18 C23 117.0(2) ?
C19 C18 C17 121.4(2) ?
C23 C18 C17 121.5(2) ?
C20 C19 C18 121.9(2) ?
C20 C19 H19 119.1 ?
C18 C19 H19 119.1 ?
C19 C20 C21 119.6(2) ?
C19 C20 H20 120.2 ?
C21 C20 H20 120.2 ?
C22 C21 C20 120.2(2) ?
C22 C21 H21 119.9 ?
C20 C21 H21 119.9 ?
C21 C22 C23 121.0(2) ?
C21 C22 H22 119.5 ?
C23 C22 H22 119.5 ?
O2 C23 C22 117.2(2) ?
O2 C23 C18 122.5(2) ?
C22 C23 C18 120.3(2) ?
C7 N1 N2 119.52(19) ?
C17 N2 N1 120.17(19) ?
C1 O1 H1O 108.9(18) ?
C23 O2 H2O 105.1(16) ?

loop_
_geom_bond_atom_site_label_1
_geom_bond_atom_site_label_2
_geom_bond_distance
_geom_bond_publ_flag
C1 O1 1.351(3) ?
C1 C2 1.389(4) ?
C1 C6 1.407(3) ?
C2 C3 1.364(4) ?
C2 H2 0.9300 ?
C3 C4 1.378(4) ?
C3 H3 0.9300 ?
C4 C5 1.375(3) ?
C4 H4 0.9300 ?
C5 C6 1.400(3) ?
C5 H5 0.9300 ?
C6 C7 1.471(3) y
C7 N1 1.297(3) y
C7 C8 1.503(3) ?
C8 C9 1.547(3) ?
C8 H8A 0.9700 ?
C8 H8B 0.9700 ?
C9 C10 1.514(3) ?
C9 C16 1.556(3) ?
C9 H9 0.9800 ?
C10 C11 1.384(3) ?
C10 C15 1.389(3) ?
C11 C12 1.386(3) ?
C11 H11 0.9300 ?
C12 C13 1.370(3) ?
C12 H12 0.9300 ?
C13 C14 1.372(3) ?
C13 H13 0.9300 ?
C14 C15 1.386(3) ?
C14 H14 0.9300 ?
C15 H15 0.9300 ?
C16 C17 1.509(3) ?
C16 H16A 0.9700 ?
C16 H16B 0.9700 ?
C17 N2 1.300(3) y
C17 C18 1.468(3) y
C18 C19 1.401(3) ?
C18 C23 1.418(3) ?
C19 C20 1.375(3) ?
C19 H19 0.9300 ?
C20 C21 1.386(3) ?
C20 H20 0.9300 ?
C21 C22 1.366(3) ?
C21 H21 0.9300 ?
C22 C23 1.381(3) ?
C22 H22 0.9300 ?
C23 O2 1.351(3) ?
N1 N2 1.394(2) y
O1 H1O 0.95(3) ?
O2 H2O 0.97(3) ?

loop_
_geom_hbond_atom_site_label_D
_geom_hbond_atom_site_label_H
_geom_hbond_atom_site_label_A
_geom_hbond_site_symmetry_A
_geom_hbond_distance_DH
_geom_hbond_distance_HA
_geom_hbond_distance_DA
_geom_hbond_angle_DHA
_geom_hbond_publ_flag
O1 H1O N1 . 0.95(3) 1.71(3) 2.539(3) 144(3) y
O2 H2O N2 . 0.97(3) 1.65(3) 2.532(3) 150(2) y
C21 H21 Cg2 1_545 0.93 2.74 3.495(3) 138 y

loop_
_geom_torsion_atom_site_label_1
_geom_torsion_atom_site_label_2
_geom_torsion_atom_site_label_3
_geom_torsion_atom_site_label_4
_geom_torsion
_geom_torsion_publ_flag
O1 C1 C2 C3 179.5(3) ?
C6 C1 C2 C3 -0.6(4) ?
C1 C2 C3 C4 -0.8(5) ?
C2 C3 C4 C5 1.0(4) ?
C3 C4 C5 C6 0.2(4) ?
C4 C5 C6 C1 -1.5(4) ?
C4 C5 C6 C7 177.4(2) ?
O1 C1 C6 C5 -178.4(2) ?
C2 C1 C6 C5 1.7(4) ?
O1 C1 C6 C7 2.7(4) ?
C2 C1 C6 C7 -177.1(2) ?
C5 C6 C7 N1 179.9(2) ?
C1 C6 C7 N1 -1.3(3) ?
C5 C6 C7 C8 -1.4(3) ?
C1 C6 C7 C8 177.4(2) ?
N1 C7 C8 C9 73.4(3) ?
C6 C7 C8 C9 -105.2(2) ?
C7 C8 C9 C10 -174.46(18) ?
C7 C8 C9 C16 -46.5(2) ?
C8 C9 C10 C11 -140.0(2) ?
C16 C9 C10 C11 94.1(2) ?
C8 C9 C10 C15 39.5(3) ?
C16 C9 C10 C15 -86.4(3) ?
C15 C10 C11 C12 0.0(3) ?
C9 C10 C11 C12 179.5(2) ?
C10 C11 C12 C13 -0.4(4) ?
C11 C12 C13 C14 0.8(4) ?
C12 C13 C14 C15 -0.6(4) ?
C13 C14 C15 C10 0.2(4) ?
C11 C10 C15 C14 0.2(3) ?
C9 C10 C15 C14 -179.4(2) ?
C10 C9 C16 C17 91.1(2) ?
C8 C9 C16 C17 -36.5(3) ?
C9 C16 C17 N2 69.7(3) ?
C9 C16 C17 C18 -111.5(2) ?
N2 C17 C18 C19 -177.2(2) ?
C16 C17 C18 C19 4.0(3) ?
N2 C17 C18 C23 4.1(3) ?
C16 C17 C18 C23 -174.7(2) ?
C23 C18 C19 C20 1.4(3) ?
C17 C18 C19 C20 -177.4(2) ?
C18 C19 C20 C21 -0.9(4) ?
C19 C20 C21 C22 -0.2(4) ?
C20 C21 C22 C23 0.7(4) ?
C21 C22 C23 O2 179.9(2) ?
C21 C22 C23 C18 -0.2(4) ?
C19 C18 C23 O2 179.1(2) ?
C17 C18 C23 O2 -2.1(4) ?
C19 C18 C23 C22 -0.8(3) ?
C17 C18 C23 C22 178.0(2) ?
C6 C7 N1 N2 -176.21(19) ?
C8 C7 N1 N2 5.0(3) ?
C18 C17 N2 N1 -175.34(19) ?
C16 C17 N2 N1 3.5(3) ?
C7 N1 N2 C17 -59.8(3) y
